data_1504490
loop_
_publ_author_name
'Dang, Anh-Thu'
'Miller, David O.'
'Dawe, Louise N.'
'Bodwell, Graham J.'

_publ_section_title
;
 Electron-deficient dienes. 5. An inverse-electron-demand Diels-Alder
 approach to 2-substituted 4-methoxyxanthones and 3,4-dimethoxyxanthones.
;
_journal_issue 2
_journal_name_full 'Organic letters'
_journal_page_first 233
_journal_page_last 236
_journal_paper_doi 10.1021/ol702614b
_journal_volume 10
_journal_year 2008
_chemical_formula_sum 'C18 H18 O6'
_chemical_formula_weight 330.32
_chemical_name_systematic
; 
 ? 
;
_space_group_IT_number 14
_symmetry_cell_setting monoclinic
_symmetry_space_group_name_Hall '-P 2ybc'
_symmetry_space_group_name_H-M 'P 1 21/c 1'
_atom_sites_solution_hydrogens geom
_atom_sites_solution_primary direct
_atom_sites_solution_secondary difmap
_audit_creation_method SHELXL-97
_cell_angle_alpha 90.00
_cell_angle_beta 96.645(2)
_cell_angle_gamma 90.00
_cell_formula_units_Z 4
_cell_length_a 8.4566(7)
_cell_length_b 10.6306(9)
_cell_length_c 17.7943(16)
_cell_measurement_reflns_used 6333
_cell_measurement_temperature 153(2)
_cell_measurement_theta_max 30.8
_cell_measurement_theta_min 1.9
_cell_volume 1588.9(2)
_computing_cell_refinement 'CrystalClear (Rigaku/MSC Inc., 2005)'
_computing_data_collection 'CrystalClear (Rigaku/MSC Inc., 2005)'
_computing_data_reduction 'CrystalClear (Rigaku/MSC Inc., 2005)'
_computing_molecular_graphics 'Crystalstructure (Rigaku/MSC Inc., 2005)'
_computing_publication_material 'Crystalstructure (Rigaku/MSC Inc., 2005)'
_computing_structure_refinement 'SHELXL-97 (Sheldrick, 1997)'
_computing_structure_solution 'SHELXS-97 (Sheldrick, 1990)'
_diffrn_ambient_temperature 153(2)
_diffrn_detector_area_resol_mean 14.63
_diffrn_measured_fraction_theta_full 0.998
_diffrn_measured_fraction_theta_max 0.998
_diffrn_measurement_device_type 'Rigaku Saturn'
_diffrn_measurement_method \w
_diffrn_radiation_monochromator graphite
_diffrn_radiation_source 'fine-focus sealed tube'
_diffrn_radiation_type MoK\a
_diffrn_radiation_wavelength 0.71070
_diffrn_reflns_av_R_equivalents 0.0150
_diffrn_reflns_av_sigmaI/netI 0.0131
_diffrn_reflns_limit_h_max 10
_diffrn_reflns_limit_h_min -10
_diffrn_reflns_limit_k_max 13
_diffrn_reflns_limit_k_min -13
_diffrn_reflns_limit_l_max 11
_diffrn_reflns_limit_l_min -23
_diffrn_reflns_number 14537
_diffrn_reflns_theta_full 27.50
_diffrn_reflns_theta_max 27.50
_diffrn_reflns_theta_min 2.30
_exptl_absorpt_coefficient_mu 0.104
_exptl_absorpt_correction_T_max 0.9827
_exptl_absorpt_correction_T_min 0.9704
_exptl_absorpt_correction_type numerical
_exptl_crystal_colour colourless
_exptl_crystal_density_diffrn 1.381
_exptl_crystal_density_method 'not measured'
_exptl_crystal_description prism
_exptl_crystal_F_000 696
_exptl_crystal_size_max 0.38
_exptl_crystal_size_mid 0.38
_exptl_crystal_size_min 0.35
_refine_diff_density_max 0.293
_refine_diff_density_min -0.211
_refine_diff_density_rms 0.044
_refine_ls_extinction_coef 0.013(3)
_refine_ls_extinction_expression Fc^*^=kFc[1+0.001xFc^2^\l^3^/sin(2\q)]^-1/4^
_refine_ls_extinction_method SHELXL
_refine_ls_goodness_of_fit_ref 1.064
_refine_ls_hydrogen_treatment mixed
_refine_ls_matrix_type full
_refine_ls_number_parameters 219
_refine_ls_number_reflns 3628
_refine_ls_number_restraints 0
_refine_ls_restrained_S_all 1.064
_refine_ls_R_factor_all 0.0435
_refine_ls_R_factor_gt 0.0427
_refine_ls_shift/su_max 0.000
_refine_ls_shift/su_mean 0.000
_refine_ls_structure_factor_coef Fsqd
_refine_ls_weighting_details 'calc w=1/[\s^2^(Fo^2^)+(0.0626P)^2^+0.4961P] where P=(Fo^2^+2Fc^2^)/3'
_refine_ls_weighting_scheme calc
_refine_ls_wR_factor_gt 0.1134
_refine_ls_wR_factor_ref 0.1143
_reflns_number_gt 3545
_reflns_number_total 3628
_reflns_threshold_expression >2sigma(I)
_cod_data_source_file ol702614b-file001.cif
_cod_data_source_block shelxl
_cod_database_code 1504490

loop_
_symmetry_equiv_pos_as_xyz
'x, y, z'
'-x, y+1/2, -z+1/2'
'-x, -y, -z'
'x, -y-1/2, z-1/2'

loop_
_atom_site_label
_atom_site_type_symbol
_atom_site_fract_x
_atom_site_fract_y
_atom_site_fract_z
_atom_site_U_iso_or_equiv
_atom_site_adp_type
_atom_site_occupancy
_atom_site_symmetry_multiplicity
_atom_site_calc_flag
_atom_site_refinement_flags
O1 O 1.14450(12) 0.40790(8) 0.44582(5) 0.0351(2) Uani 1 1 d .
O2 O 1.05079(10) 0.78247(8) 0.41378(5) 0.0248(2) Uani 1 1 d .
O3 O 0.86996(10) 0.86914(7) 0.30302(5) 0.0247(2) Uani 1 1 d .
O4 O 0.68505(9) 0.73385(8) 0.34878(5) 0.0251(2) Uani 1 1 d .
O5 O 0.93605(10) 0.68886(8) 0.20476(4) 0.0255(2) Uani 1 1 d .
O6 O 0.61415(11) 0.48047(9) 0.16404(6) 0.0364(2) Uani 1 1 d .
C1 C 1.11967(13) 0.52076(11) 0.43541(6) 0.0240(2) Uani 1 1 d .
C2 C 1.21336(13) 0.61909(11) 0.47834(6) 0.0244(2) Uani 1 1 d .
C3 C 1.34246(14) 0.58929(13) 0.53246(7) 0.0299(3) Uani 1 1 d .
H1 H 1.3697 0.5038 0.5427 0.036 Uiso 1 1 calc R
C4 C 1.42965(15) 0.68375(14) 0.57075(7) 0.0343(3) Uani 1 1 d .
H2 H 1.5176 0.6630 0.6068 0.041 Uiso 1 1 calc R
C5 C 1.38972(15) 0.80974(14) 0.55695(7) 0.0338(3) Uani 1 1 d .
H3 H 1.4502 0.8741 0.5839 0.041 Uiso 1 1 calc R
C6 C 1.26251(15) 0.84166(13) 0.50418(7) 0.0299(3) Uani 1 1 d .
H4 H 1.2349 0.9272 0.4946 0.036 Uiso 1 1 calc R
C7 C 1.17593(13) 0.74505(11) 0.46549(6) 0.0238(2) Uani 1 1 d .
C8 C 0.96762(13) 0.69373(10) 0.37211(6) 0.0211(2) Uani 1 1 d .
C9 C 0.99521(13) 0.56861(11) 0.37859(6) 0.0213(2) Uani 1 1 d .
C10 C 0.83011(13) 0.74480(10) 0.31744(6) 0.0207(2) Uani 1 1 d .
C11 C 0.80674(13) 0.66098(10) 0.24658(6) 0.0207(2) Uani 1 1 d .
H5 H 0.7043 0.6836 0.2157 0.025 Uiso 1 1 calc R
C12 C 0.80368(13) 0.52303(10) 0.26789(6) 0.0206(2) Uani 1 1 d .
C13 C 0.89769(13) 0.48238(10) 0.32905(6) 0.0219(2) Uani 1 1 d .
H6 H 0.9008 0.3950 0.3404 0.026 Uiso 1 1 calc R
C14 C 0.70072(13) 0.43750(11) 0.21782(6) 0.0236(2) Uani 1 1 d .
C15 C 0.70270(15) 0.29876(11) 0.23377(7) 0.0279(3) Uani 1 1 d .
H7 H 0.6727 0.2840 0.2846 0.033 Uiso 1 1 calc R
H8 H 0.8099 0.2656 0.2307 0.033 Uiso 1 1 calc R
H9 H 0.6268 0.2562 0.1964 0.033 Uiso 1 1 calc R
C16 C 0.75768(15) 0.93466(12) 0.25086(7) 0.0296(3) Uani 1 1 d .
H10 H 0.7645 0.9034 0.1995 0.036 Uiso 1 1 calc R
H11 H 0.7816 1.0249 0.2530 0.036 Uiso 1 1 calc R
H12 H 0.6499 0.9206 0.2643 0.036 Uiso 1 1 calc R
C17 C 0.67985(16) 0.79798(13) 0.41941(7) 0.0320(3) Uani 1 1 d .
H13 H 0.5689 0.8072 0.4294 0.038 Uiso 1 1 calc R
H14 H 0.7285 0.8813 0.4169 0.038 Uiso 1 1 calc R
H15 H 0.7387 0.7492 0.4602 0.038 Uiso 1 1 calc R
C18 C 0.92347(17) 0.63297(12) 0.13133(7) 0.0311(3) Uani 1 1 d .
H16 H 1.0061 0.6676 0.1029 0.037 Uiso 1 1 calc R
H17 H 0.8183 0.6513 0.1043 0.037 Uiso 1 1 calc R
H18 H 0.9374 0.5417 0.1363 0.037 Uiso 1 1 calc R

loop_
_atom_site_aniso_label
_atom_site_aniso_U_11
_atom_site_aniso_U_22
_atom_site_aniso_U_33
_atom_site_aniso_U_23
_atom_site_aniso_U_13
_atom_site_aniso_U_12
O1 0.0407(5) 0.0267(5) 0.0340(5) 0.0013(4) -0.0114(4) 0.0062(4)
O2 0.0253(4) 0.0236(4) 0.0237(4) -0.0038(3) -0.0046(3) 0.0006(3)
O3 0.0270(4) 0.0195(4) 0.0262(4) 0.0012(3) -0.0024(3) 0.0001(3)
O4 0.0222(4) 0.0293(4) 0.0241(4) 0.0002(3) 0.0041(3) 0.0039(3)
O5 0.0278(4) 0.0276(4) 0.0218(4) -0.0017(3) 0.0059(3) -0.0044(3)
O6 0.0380(5) 0.0294(5) 0.0370(5) 0.0045(4) -0.0167(4) -0.0050(4)
C1 0.0239(5) 0.0270(6) 0.0204(5) -0.0003(4) -0.0006(4) 0.0034(4)
C2 0.0223(5) 0.0315(6) 0.0189(5) -0.0016(4) 0.0008(4) 0.0013(4)
C3 0.0254(6) 0.0394(7) 0.0238(6) -0.0004(5) -0.0022(4) 0.0049(5)
C4 0.0251(6) 0.0506(8) 0.0254(6) -0.0032(5) -0.0047(5) -0.0001(5)
C5 0.0289(6) 0.0456(7) 0.0259(6) -0.0081(5) -0.0007(5) -0.0078(5)
C6 0.0304(6) 0.0329(6) 0.0257(6) -0.0069(5) 0.0001(5) -0.0035(5)
C7 0.0216(5) 0.0308(6) 0.0185(5) -0.0032(4) 0.0000(4) 0.0007(4)
C8 0.0205(5) 0.0234(5) 0.0191(5) -0.0018(4) 0.0002(4) -0.0002(4)
C9 0.0206(5) 0.0234(5) 0.0192(5) -0.0009(4) -0.0003(4) 0.0015(4)
C10 0.0206(5) 0.0207(5) 0.0205(5) 0.0003(4) 0.0002(4) 0.0014(4)
C11 0.0196(5) 0.0223(5) 0.0198(5) 0.0004(4) 0.0001(4) -0.0002(4)
C12 0.0196(5) 0.0209(5) 0.0211(5) -0.0010(4) 0.0011(4) -0.0002(4)
C13 0.0219(5) 0.0200(5) 0.0233(5) -0.0001(4) 0.0002(4) 0.0002(4)
C14 0.0207(5) 0.0243(5) 0.0249(5) -0.0004(4) -0.0007(4) -0.0012(4)
C15 0.0279(6) 0.0231(6) 0.0311(6) -0.0005(4) -0.0034(5) -0.0027(4)
C16 0.0302(6) 0.0248(6) 0.0327(6) 0.0078(5) -0.0011(5) 0.0032(5)
C17 0.0347(7) 0.0386(7) 0.0234(6) 0.0003(5) 0.0063(5) 0.0114(5)
C18 0.0432(7) 0.0284(6) 0.0227(6) -0.0025(4) 0.0086(5) -0.0012(5)

loop_
_atom_type_symbol
_atom_type_description
_atom_type_scat_dispersion_real
_atom_type_scat_dispersion_imag
_atom_type_scat_source
C C 0.0033 0.0016 'International Tables Vol C Tables 4.2.6.8 and 6.1.1.4'
H H 0.0000 0.0000 'International Tables Vol C Tables 4.2.6.8 and 6.1.1.4'
O O 0.0106 0.0060 'International Tables Vol C Tables 4.2.6.8 and 6.1.1.4'

loop_
_geom_angle_atom_site_label_1
_geom_angle_atom_site_label_2
_geom_angle_atom_site_label_3
_geom_angle
C8 O2 C7 118.50(9)
C10 O3 C16 115.12(9)
C10 O4 C17 115.05(9)
C11 O5 C18 114.29(9)
O1 C1 C9 122.71(11)
O1 C1 C2 122.90(10)
C9 C1 C2 114.38(10)
C7 C2 C3 118.30(11)
C7 C2 C1 120.05(10)
C3 C2 C1 121.64(11)
C4 C3 C2 120.20(12)
C3 C4 C5 120.49(12)
C6 C5 C4 120.47(12)
C5 C6 C7 118.41(12)
O2 C7 C2 122.07(10)
O2 C7 C6 115.81(11)
C2 C7 C6 122.12(11)
O2 C8 C9 124.59(10)
O2 C8 C10 114.35(9)
C9 C8 C10 121.00(10)
C8 C9 C13 119.09(10)
C8 C9 C1 120.24(10)
C13 C9 C1 120.66(10)
O3 C10 O4 113.00(9)
O3 C10 C8 105.77(9)
O4 C10 C8 110.61(9)
O3 C10 C11 114.14(9)
O4 C10 C11 103.96(9)
C8 C10 C11 109.42(9)
O5 C11 C12 111.63(9)
O5 C11 C10 105.92(8)
C12 C11 C10 111.09(9)
C13 C12 C14 122.75(10)
C13 C12 C11 119.24(10)
C14 C12 C11 117.96(9)
C12 C13 C9 121.85(10)
O6 C14 C12 119.82(10)
O6 C14 C15 120.46(10)
C12 C14 C15 119.72(10)

loop_
_geom_bond_atom_site_label_1
_geom_bond_atom_site_label_2
_geom_bond_distance
O1 C1 1.2284(15)
O2 C8 1.3468(13)
O2 C7 1.3782(13)
O3 C10 1.3952(13)
O3 C16 1.4297(13)
O4 C10 1.4099(13)
O4 C17 1.4349(14)
O5 C11 1.4233(13)
O5 C18 1.4282(14)
O6 C14 1.2240(14)
C1 C9 1.4636(15)
C1 C2 1.4710(16)
C2 C7 1.3888(17)
C2 C3 1.4058(16)
C3 C4 1.3783(18)
C4 C5 1.396(2)
C5 C6 1.3858(18)
C6 C7 1.3957(16)
C8 C9 1.3530(16)
C8 C10 1.5269(14)
C9 C13 1.4592(15)
C10 C11 1.5379(15)
C11 C12 1.5157(15)
C12 C13 1.3429(15)
C12 C14 1.4829(15)
C14 C15 1.5016(16)
